data_1523927
loop_
_publ_author_name
'Johansson, A.'
'Westman, S.'

_publ_section_title
;
 Determination of the structure of cubic gamma-Pt,Zn: a phase of gamma
 brass type with an 1.8 nm superstructure
;
_journal_name_full 'Acta Chemica Scandinavica (1-27,1973-42,1988)'
_journal_page_first 3471
_journal_page_last 3479
_journal_volume 24
_journal_year 1970
_chemical_formula_sum 'Pt3 Zn10'
_space_group_IT_number 216
_symmetry_space_group_name_Hall 'F -4 2 3'
_symmetry_space_group_name_H-M 'F -4 3 m'
_cell_angle_alpha 90
_cell_angle_beta 90
_cell_angle_gamma 90
_cell_formula_units_Z 30
_cell_length_a 18.1128
_cell_length_b 18.1128
_cell_length_c 18.1128
_cell_volume 5942.330
_citation_journal_id_ASTM ACSAA4
_cod_data_source_file Johansson_ACSAA4_1970_1884.cif
_cod_data_source_block Pt3Zn10
_cod_original_cell_volume 5942.331
_cod_database_code 1523927

loop_
_symmetry_equiv_pos_as_xyz
x,y,z
y,-x,-z
-x,-y,z
-y,x,-z
x,-y,-z
-y,-x,z
-x,y,-z
y,x,z
z,x,y
x,-z,-y
-z,-x,y
-x,z,-y
z,-x,-y
-x,-z,y
-z,x,-y
x,z,y
y,z,x
y,-z,-x
-z,-y,x
-y,z,-x
z,y,x
-y,-z,x
-z,y,-x
z,-y,-x
x,y+1/2,z+1/2
y,-x+1/2,-z+1/2
-x,-y+1/2,z+1/2
-y,x+1/2,-z+1/2
x,-y+1/2,-z+1/2
-y,-x+1/2,z+1/2
-x,y+1/2,-z+1/2
y,x+1/2,z+1/2
z,x+1/2,y+1/2
x,-z+1/2,-y+1/2
-z,-x+1/2,y+1/2
-x,z+1/2,-y+1/2
z,-x+1/2,-y+1/2
-x,-z+1/2,y+1/2
-z,x+1/2,-y+1/2
x,z+1/2,y+1/2
y,z+1/2,x+1/2
y,-z+1/2,-x+1/2
-z,-y+1/2,x+1/2
-y,z+1/2,-x+1/2
z,y+1/2,x+1/2
-y,-z+1/2,x+1/2
-z,y+1/2,-x+1/2
z,-y+1/2,-x+1/2
x+1/2,y,z+1/2
y+1/2,-x,-z+1/2
-x+1/2,-y,z+1/2
-y+1/2,x,-z+1/2
x+1/2,-y,-z+1/2
-y+1/2,-x,z+1/2
-x+1/2,y,-z+1/2
y+1/2,x,z+1/2
z+1/2,x,y+1/2
x+1/2,-z,-y+1/2
-z+1/2,-x,y+1/2
-x+1/2,z,-y+1/2
z+1/2,-x,-y+1/2
-x+1/2,-z,y+1/2
-z+1/2,x,-y+1/2
x+1/2,z,y+1/2
y+1/2,z,x+1/2
y+1/2,-z,-x+1/2
-z+1/2,-y,x+1/2
-y+1/2,z,-x+1/2
z+1/2,y,x+1/2
-y+1/2,-z,x+1/2
-z+1/2,y,-x+1/2
z+1/2,-y,-x+1/2
x+1/2,y+1/2,z
y+1/2,-x+1/2,-z
-x+1/2,-y+1/2,z
-y+1/2,x+1/2,-z
x+1/2,-y+1/2,-z
-y+1/2,-x+1/2,z
-x+1/2,y+1/2,-z
y+1/2,x+1/2,z
z+1/2,x+1/2,y
x+1/2,-z+1/2,-y
-z+1/2,-x+1/2,y
-x+1/2,z+1/2,-y
z+1/2,-x+1/2,-y
-x+1/2,-z+1/2,y
-z+1/2,x+1/2,-y
x+1/2,z+1/2,y
y+1/2,z+1/2,x
y+1/2,-z+1/2,-x
-z+1/2,-y+1/2,x
-y+1/2,z+1/2,-x
z+1/2,y+1/2,x
-y+1/2,-z+1/2,x
-z+1/2,y+1/2,-x
z+1/2,-y+1/2,-x

loop_
_atom_site_label
_atom_site_type_symbol
_atom_site_fract_x
_atom_site_fract_y
_atom_site_fract_z
_atom_site_occupancy
_atom_site_U_iso_or_equiv
Pt12 Pt 0.9263 0.25 0.25 0.083 0.0
Zn1 Zn 0.0577 0.0577 0.0577 1 0.0
Zn8 Zn 0.5506 0.5506 0.5506 0.917 0.0
Pt2 Pt 0.1611 0.1611 0.1611 1 0.0
Zn5 Zn 0.6499 0.6499 0.5204 1 0.0
Pt3 Pt 0.6655 0.6655 0.6655 1 0.0
Zn9 Zn 0.435 0.435 0.435 0.5 0.0
Pt10 Pt 0.6806 0 0 0.667 0.0
Zn7 Zn 0.9112 0.9112 0.7591 1 0.0
Zn11 Zn 0.4296 0.25 0.25 0.333 0.0
Zn12 Zn 0.9263 0.25 0.25 0.917 0.0
Zn4 Zn 0.155 0.155 0.0216 1 0.0
Zn2 Zn 0.3024 0.3024 0.3024 1 0.0
Zn3 Zn 0.8251 0.8251 0.8251 1 0.0
Pt9 Pt 0.435 0.435 0.435 0.5 0.0
Zn10 Zn 0.6806 0 0 0.333 0.0
Pt8 Pt 0.5506 0.5506 0.5506 0.083 0.0
Pt1 Pt 0.9104 0.9104 0.9104 1 0.0
Pt11 Pt 0.4296 0.25 0.25 0.667 0.0
Zn6 Zn 0.4065 0.4065 0.2701 1 0.0
